data_4323112
loop_
_publ_author_name
'Robert E. Bachman'
'David F. Andretta'

_publ_section_title
;
 Metal-Ligand Bonding in Coinage Metal-Phosphine Complexes: The Synthesis
 and Structure of Some Low-Coordinate Silver(I)-Phosphine Complexes
;
_journal_name_full 'Inorganic Chemistry'
_journal_page_first 5657
_journal_page_last 5663
_journal_paper_doi 10.1021/ic980726k
_journal_volume 37
_journal_year 1998
_chemical_formula_sum 'C36 H30 Ag B F4 P2'
_chemical_formula_weight 719.22
_chemical_melting_point 272
_chemical_name_systematic
; 
 ? 
;
_space_group_IT_number 15
_symmetry_cell_setting monoclinic
_symmetry_space_group_name_Hall '-C 2yc'
_symmetry_space_group_name_H-M 'C 1 2/c 1'
_atom_sites_solution_hydrogens difmap
_atom_sites_solution_primary direct
_atom_sites_solution_secondary difmap
_audit_creation_method SHELXL
_cell_angle_alpha 90.00
_cell_angle_beta 95.01(3)
_cell_angle_gamma 90.00
_cell_formula_units_Z 8
_cell_length_a 21.733(9)
_cell_length_b 12.272(4)
_cell_length_c 24.356(9)
_cell_measurement_temperature 173(2)
_cell_volume 6471(4)
_computing_cell_refinement 'Bruker SMART/SAINT'
_computing_data_collection 'Bruker SMART'
_computing_data_reduction 'Bruker SHELXTL'
_computing_molecular_graphics 'Bruker SHELXTL'
_computing_publication_material 'Bruker SHELXTL'
_computing_structure_refinement 'SHELXL-93 (Sheldrick, 1993)'
_computing_structure_solution 'SHELXS-86 (Sheldrick, 1990)'
_diffrn_ambient_temperature 173(2)
_diffrn_measurement_device 'Bruker SMART 1K CCD'
_diffrn_measurement_method 'phi and omega scans'
_diffrn_radiation_monochromator graphite
_diffrn_radiation_source 'fine-focus sealed tube'
_diffrn_radiation_type MoK\a
_diffrn_radiation_wavelength 0.71073
_diffrn_reflns_av_R_equivalents 0.0744
_diffrn_reflns_av_sigmaI/netI 0.0690
_diffrn_reflns_limit_h_max 28
_diffrn_reflns_limit_h_min -27
_diffrn_reflns_limit_k_max 15
_diffrn_reflns_limit_k_min -16
_diffrn_reflns_limit_l_max 31
_diffrn_reflns_limit_l_min -32
_diffrn_reflns_number 26688
_diffrn_reflns_theta_max 28.31
_diffrn_reflns_theta_min 1.68
_exptl_absorpt_coefficient_mu 0.770
_exptl_absorpt_correction_type multi-scan
_exptl_crystal_colour colorless
_exptl_crystal_density_diffrn 1.476
_exptl_crystal_description plate
_exptl_crystal_F_000 2912
_exptl_crystal_size_max 0.48
_exptl_crystal_size_mid 0.25
_exptl_crystal_size_min 0.08
_refine_diff_density_max 1.067
_refine_diff_density_min -1.304
_refine_diff_density_rms 0.110
_refine_ls_extinction_coef 0.00012(5)
_refine_ls_extinction_expression Fc^*^=kFc[1+0.001xFc^2^\l^3^/sin(2\q)]^-1/4^
_refine_ls_extinction_method SHELXL
_refine_ls_goodness_of_fit_all 1.147
_refine_ls_goodness_of_fit_obs 1.231
_refine_ls_hydrogen_treatment isotropic
_refine_ls_matrix_type full
_refine_ls_number_parameters 572
_refine_ls_number_reflns 7859
_refine_ls_number_restraints 0
_refine_ls_restrained_S_all 1.200
_refine_ls_restrained_S_obs 1.231
_refine_ls_R_factor_all 0.0931
_refine_ls_R_factor_obs 0.0604
_refine_ls_shift/esd_max 0.001
_refine_ls_shift/esd_mean 0.000
_refine_ls_structure_factor_coef Fsqd
_refine_ls_weighting_details 'w=1/[\s^2^(Fo^2^)+(0.0458P)^2^+13.3860P] where P=(Fo^2^+2Fc^2^)/3'
_refine_ls_weighting_scheme calc
_refine_ls_wR_factor_all 0.1316
_refine_ls_wR_factor_obs 0.1152
_reflns_number_observed 5847
_reflns_number_total 7863
_reflns_observed_criterion >2sigma(I)
_cod_data_source_file ic980726k_2.cif
_cod_data_source_block II
_cod_depositor_comments
;
The following automatic conversions were performed:

'_refine_ls_weighting_scheme' value 'calc
w=1/[\s^2^(Fo^2^)+(0.0458P)^2^+13.3860P] where P=(Fo^2^+2Fc^2^)/3'
was changed to 'calc'. New tag '_refine_ls_weighting_details' was
created. The value of the new tag was set to
'w=1/[\s^2^(Fo^2^)+(0.0458P)^2^+13.3860P] where P=(Fo^2^+2Fc^2^)/3'.

Automatic conversion script
Id: cif_fix_values 3143 2015-03-26 13:38:13Z robertas 
;
_cod_original_cell_volume 6471.1(42)
_cod_database_code 4323112

loop_
_symmetry_equiv_pos_as_xyz
'x, y, z'
'-x, y, -z+1/2'
'x+1/2, y+1/2, z'
'-x+1/2, y+1/2, -z+1/2'
'-x, -y, -z'
'x, -y, z-1/2'
'-x+1/2, -y+1/2, -z'
'x+1/2, -y+1/2, z-1/2'

loop_
_atom_site_aniso_label
_atom_site_aniso_U_11
_atom_site_aniso_U_22
_atom_site_aniso_U_33
_atom_site_aniso_U_23
_atom_site_aniso_U_13
_atom_site_aniso_U_12
Ag1 0.0179(2) 0.0310(2) 0.0323(2) 0.00195(14) 0.00113(11) -0.00635(13)
P1 0.0179(5) 0.0251(5) 0.0290(5) -0.0002(4) 0.0007(4) -0.0039(4)
P2 0.0179(5) 0.0262(6) 0.0274(5) 0.0008(4) 0.0026(4) -0.0028(4)
C111 0.020(2) 0.030(2) 0.033(2) -0.004(2) 0.001(2) 0.000(2)
C112 0.041(3) 0.039(3) 0.042(3) -0.007(2) -0.001(2) -0.006(2)
C113 0.051(3) 0.042(3) 0.050(3) -0.021(3) -0.009(3) 0.001(3)
C114 0.032(3) 0.068(4) 0.037(3) -0.016(3) -0.003(2) 0.012(2)
C115 0.042(3) 0.078(4) 0.037(3) -0.005(3) 0.013(2) -0.007(3)
C116 0.031(3) 0.054(3) 0.035(2) -0.008(2) 0.008(2) -0.013(2)
C121 0.022(2) 0.029(2) 0.032(2) -0.001(2) 0.000(2) -0.005(2)
C122 0.030(3) 0.033(3) 0.050(3) 0.001(2) 0.006(2) -0.008(2)
C123 0.049(4) 0.047(3) 0.055(3) 0.001(3) 0.016(3) -0.020(3)
C124 0.081(5) 0.037(3) 0.039(3) 0.005(2) 0.003(3) -0.012(3)
C125 0.067(4) 0.033(3) 0.046(3) 0.004(2) 0.001(3) 0.007(3)
C126 0.038(3) 0.035(3) 0.040(3) 0.002(2) 0.003(2) 0.006(2)
C131 0.024(2) 0.026(2) 0.028(2) 0.002(2) -0.001(2) -0.003(2)
C132 0.026(2) 0.042(3) 0.032(2) -0.010(2) -0.001(2) -0.001(2)
C133 0.028(3) 0.056(3) 0.044(3) -0.003(2) -0.012(2) 0.007(2)
C134 0.035(3) 0.040(3) 0.058(3) -0.004(2) -0.006(2) 0.014(2)
C135 0.044(3) 0.033(3) 0.050(3) -0.013(2) -0.005(2) 0.009(2)
C136 0.030(2) 0.029(2) 0.035(2) -0.006(2) -0.007(2) 0.002(2)
C211 0.017(2) 0.036(2) 0.029(2) 0.006(2) 0.006(2) 0.002(2)
C212 0.048(3) 0.040(3) 0.042(3) 0.007(2) 0.007(2) 0.002(2)
C213 0.062(4) 0.052(4) 0.053(4) 0.019(3) 0.016(3) 0.013(3)
C214 0.028(3) 0.086(5) 0.034(3) 0.019(3) 0.006(2) 0.017(3)
C215 0.021(2) 0.075(4) 0.033(2) -0.003(3) 0.001(2) 0.005(2)
C216 0.024(2) 0.042(3) 0.031(2) -0.001(2) 0.004(2) -0.001(2)
C221 0.027(2) 0.026(2) 0.029(2) 0.001(2) 0.005(2) 0.000(2)
C222 0.025(2) 0.043(3) 0.032(2) -0.001(2) 0.001(2) 0.007(2)
C223 0.042(3) 0.049(3) 0.038(3) -0.007(2) 0.003(2) 0.018(2)
C224 0.068(4) 0.037(3) 0.048(3) -0.014(2) 0.009(3) 0.003(3)
C225 0.054(4) 0.040(3) 0.061(3) -0.015(3) 0.018(3) -0.022(3)
C226 0.033(3) 0.043(3) 0.051(3) -0.015(2) 0.017(2) -0.012(2)
C231 0.022(2) 0.024(2) 0.027(2) -0.006(2) 0.003(2) -0.004(2)
C232 0.021(2) 0.034(2) 0.030(2) -0.002(2) 0.005(2) -0.004(2)
C233 0.025(2) 0.041(3) 0.039(2) -0.006(2) 0.013(2) -0.003(2)
C234 0.021(2) 0.042(3) 0.047(3) -0.004(2) 0.007(2) 0.005(2)
C235 0.030(2) 0.030(2) 0.037(2) 0.004(2) 0.002(2) 0.004(2)
C236 0.026(2) 0.027(2) 0.032(2) -0.002(2) 0.005(2) 0.002(2)
B1 0.027(3) 0.042(3) 0.038(3) 0.011(2) -0.002(2) -0.001(2)
F1 0.035(2) 0.060(2) 0.055(2) 0.0263(15) -0.0080(13) -0.0015(14)
F2 0.076(12) 0.065(15) 0.041(7) 0.022(9) 0.011(7) 0.014(10)
F2A 0.037(6) 0.073(10) 0.058(8) 0.035(8) 0.025(6) 0.018(7)
F2B 0.180(64) 0.056(19) 0.050(24) -0.028(18) -0.054(30) -0.007(26)
F3 0.070(19) 0.040(8) 0.136(24) -0.027(12) -0.053(15) 0.025(12)
F3A 0.065(11) 0.078(9) 0.069(9) -0.018(7) -0.011(7) 0.027(7)
F3B 0.022(11) 0.040(22) 0.122(33) 0.037(23) 0.013(14) 0.008(11)
F4 0.040(10) 0.138(36) 0.096(24) 0.068(23) 0.045(14) 0.038(14)
F4A 0.018(7) 0.045(7) 0.072(13) 0.024(7) -0.023(8) -0.007(6)
F4B 0.078(30) 0.155(52) 0.057(24) 0.062(27) 0.033(21) 0.068(32)

loop_
_atom_site_label
_atom_site_type_symbol
_atom_site_fract_x
_atom_site_fract_y
_atom_site_fract_z
_atom_site_U_iso_or_equiv
_atom_site_thermal_displace_type
_atom_site_occupancy
_atom_site_calc_flag
_atom_site_refinement_flags
_atom_site_disorder_group
Ag1 Ag 0.264430(14) 0.48367(3) 0.124879(13) 0.02712(11) Uani 1 d . .
P1 P 0.16689(5) 0.38943(9) 0.10656(4) 0.0241(2) Uani 1 d . .
P2 P 0.34776(5) 0.60518(8) 0.10648(4) 0.0238(2) Uani 1 d . .
C111 C 0.1590(2) 0.3390(3) 0.0359(2) 0.0277(9) Uani 1 d . .
C112 C 0.1261(2) 0.2444(4) 0.0207(2) 0.0407(11) Uani 1 d . .
H112 H 0.1075(26) 0.2059(43) 0.0460(22) 0.051(16) Uiso 1 d . .
C113 C 0.1200(3) 0.2117(5) -0.0337(2) 0.0486(14) Uani 1 d . .
H113 H 0.1065(29) 0.1533(50) -0.0418(24) 0.065(20) Uiso 1 d . .
C114 C 0.1463(2) 0.2704(5) -0.0737(2) 0.0458(13) Uani 1 d . .
H114 H 0.1395(23) 0.2509(39) -0.1119(21) 0.044(14) Uiso 1 d . .
C115 C 0.1779(3) 0.3651(5) -0.0592(2) 0.0517(14) Uani 1 d . .
H115 H 0.1951(24) 0.4013(41) -0.0858(21) 0.046(15) Uiso 1 d . .
C116 C 0.1846(2) 0.3981(5) -0.0049(2) 0.0398(11) Uani 1 d . .
H116 H 0.2031(26) 0.4588(44) 0.0056(21) 0.050(16) Uiso 1 d . .
C121 C 0.1505(2) 0.2731(3) 0.1485(2) 0.0275(9) Uani 1 d . .
C122 C 0.0927(2) 0.2562(4) 0.1684(2) 0.0375(11) Uani 1 d . .
H122 H 0.0594(25) 0.3082(40) 0.1609(19) 0.045(14) Uiso 1 d . .
C123 C 0.0832(3) 0.1630(5) 0.1987(2) 0.0497(14) Uani 1 d . .
H123 H 0.0490(27) 0.1610(45) 0.2099(21) 0.052(17) Uiso 1 d . .
C124 C 0.1285(3) 0.0880(5) 0.2094(2) 0.0522(15) Uani 1 d . .
H124 H 0.1253(29) 0.0224(49) 0.2297(24) 0.067(18) Uiso 1 d . .
C125 C 0.1864(3) 0.1047(4) 0.1913(2) 0.0491(13) Uani 1 d . .
H125 H 0.2161(33) 0.0490(56) 0.1946(26) 0.085(22) Uiso 1 d . .
C126 C 0.1976(2) 0.1971(4) 0.1609(2) 0.0377(11) Uani 1 d . .
H126 H 0.2383(26) 0.2186(44) 0.1565(22) 0.055(16) Uiso 1 d . .
C131 C 0.1007(2) 0.4795(3) 0.1107(2) 0.0263(8) Uani 1 d . .
C132 C 0.0471(2) 0.4713(4) 0.0754(2) 0.0336(10) Uani 1 d . .
H132 H 0.0451(20) 0.4276(35) 0.0483(18) 0.024(11) Uiso 1 d . .
C133 C -0.0024(2) 0.5395(4) 0.0821(2) 0.0434(12) Uani 1 d . .
H133 H -0.0382(25) 0.5302(39) 0.0581(20) 0.044(14) Uiso 1 d . .
C134 C 0.0011(2) 0.6151(4) 0.1236(2) 0.0447(12) Uani 1 d . .
H134 H -0.0327(29) 0.6570(48) 0.1309(22) 0.065(18) Uiso 1 d . .
C135 C 0.0543(2) 0.6238(4) 0.1592(2) 0.0432(12) Uani 1 d . .
H135 H 0.0548(21) 0.6712(38) 0.1873(19) 0.033(12) Uiso 1 d . .
C136 C 0.1041(2) 0.5568(4) 0.1525(2) 0.0321(10) Uani 1 d . .
H136 H 0.1422(23) 0.5636(37) 0.1756(18) 0.037(12) Uiso 1 d . .
C211 C 0.3364(2) 0.6523(4) 0.0354(2) 0.0271(9) Uani 1 d . .
C212 C 0.3419(2) 0.7601(4) 0.0200(2) 0.0429(12) Uani 1 d . .
H231 H 0.3536(22) 0.8106(38) 0.0477(19) 0.034(13) Uiso 1 d . .
C213 C 0.3358(3) 0.7876(6) -0.0352(3) 0.055(2) Uani 1 d . .
H213 H 0.3371(30) 0.8486(51) -0.0405(25) 0.065(21) Uiso 1 d . .
C214 C 0.3235(2) 0.7110(5) -0.0755(2) 0.0490(15) Uani 1 d . .
H214 H 0.3165(26) 0.7267(45) -0.1114(23) 0.057(16) Uiso 1 d . .
C215 C 0.3159(2) 0.6046(5) -0.0605(2) 0.0430(13) Uani 1 d . .
H215 H 0.3071(24) 0.5501(42) -0.0873(21) 0.045(15) Uiso 1 d . .
C216 C 0.3231(2) 0.5750(4) -0.0056(2) 0.0325(10) Uani 1 d . .
H216 H 0.3170(22) 0.5026(36) 0.0043(18) 0.029(12) Uiso 1 d . .
C221 C 0.3591(2) 0.7265(3) 0.1484(2) 0.0272(9) Uani 1 d . .
C222 C 0.3116(2) 0.7644(4) 0.1778(2) 0.0333(10) Uani 1 d . .
H222 H 0.2755(23) 0.7192(39) 0.1785(18) 0.039(13) Uiso 1 d . .
C223 C 0.3185(3) 0.8605(4) 0.2072(2) 0.0428(12) Uani 1 d . .
H223 H 0.2865(32) 0.8826(52) 0.2270(25) 0.083(21) Uiso 1 d . .
C224 C 0.3721(3) 0.9187(5) 0.2078(2) 0.0509(14) Uani 1 d . .
H224 H 0.3771(27) 0.9801(46) 0.2228(22) 0.053(17) Uiso 1 d . .
C225 C 0.4208(3) 0.8807(4) 0.1801(2) 0.0512(14) Uani 1 d . .
H225 H 0.4548(28) 0.9250(47) 0.1778(23) 0.063(17) Uiso 1 d . .
C226 C 0.4146(2) 0.7853(4) 0.1505(2) 0.0413(12) Uani 1 d . .
H226 H 0.4430(24) 0.7614(41) 0.1279(20) 0.045(14) Uiso 1 d . .
C231 C 0.4225(2) 0.5384(3) 0.1106(2) 0.0241(8) Uani 1 d . .
C232 C 0.4663(2) 0.5558(4) 0.0726(2) 0.0280(9) Uani 1 d . .
H232 H 0.4556(20) 0.6034(34) 0.0441(17) 0.026(11) Uiso 1 d . .
C233 C 0.5224(2) 0.4998(4) 0.0785(2) 0.0344(10) Uani 1 d . .
H233 H 0.5483(27) 0.5071(41) 0.0525(22) 0.052(16) Uiso 1 d . .
C234 C 0.5350(2) 0.4281(4) 0.1216(2) 0.0364(11) Uani 1 d . .
H234 H 0.5666(28) 0.3922(46) 0.1239(22) 0.058(18) Uiso 1 d . .
C235 C 0.4924(2) 0.4106(4) 0.1594(2) 0.0324(10) Uani 1 d . .
H235 H 0.5016(19) 0.3635(34) 0.1895(17) 0.024(11) Uiso 1 d . .
C236 C 0.4365(2) 0.4659(3) 0.1537(2) 0.0281(9) Uani 1 d . .
H236 H 0.4085(18) 0.4527(30) 0.1771(15) 0.013(9) Uiso 1 d . .
B1 B 0.3442(2) 0.2789(5) 0.2395(2) 0.0359(12) Uani 1 d . .
F1 F 0.31049(13) 0.3551(2) 0.20680(12) 0.0507(8) Uani 1 d . .
F2 F 0.3340(12) 0.3070(23) 0.2936(9) 0.060(6) Uani 0.40 d P 1
F2A F 0.3177(6) 0.2460(19) 0.2831(6) 0.055(4) Uani 0.40 d P 2
F2B F 0.3560(29) 0.3287(38) 0.2874(16) 0.099(25) Uani 0.20 d P 3
F3 F 0.3251(12) 0.1749(16) 0.2320(13) 0.086(10) Uani 0.40 d P 1
F3A F 0.3499(10) 0.1955(13) 0.2019(6) 0.072(4) Uani 0.40 d P 2
F3B F 0.3077(16) 0.1861(35) 0.2500(27) 0.061(14) Uani 0.20 d P 3
F4 F 0.4068(13) 0.2829(29) 0.2368(15) 0.089(15) Uani 0.40 d P 1
F4A F 0.4016(6) 0.3218(14) 0.2524(8) 0.047(6) Uani 0.40 d P 2
F4B F 0.3978(29) 0.2407(67) 0.2166(19) 0.095(23) Uani 0.20 d P 3

loop_
_atom_type_symbol
_atom_type_description
_atom_type_scat_dispersion_real
_atom_type_scat_dispersion_imag
_atom_type_scat_source
C C 0.0033 0.0016 'International Tables Vol C Tables 4.2.6.8 and 6.1.1.4'
H H 0.0000 0.0000 'International Tables Vol C Tables 4.2.6.8 and 6.1.1.4'
B B 0.0013 0.0007 'International Tables Vol C Tables 4.2.6.8 and 6.1.1.4'
F F 0.0171 0.0103 'International Tables Vol C Tables 4.2.6.8 and 6.1.1.4'
P P 0.1023 0.0942 'International Tables Vol C Tables 4.2.6.8 and 6.1.1.4'
Ag Ag -0.8971 1.1015 'International Tables Vol C Tables 4.2.6.8 and 6.1.1.4'

loop_
_geom_angle_atom_site_label_1
_geom_angle_atom_site_label_2
_geom_angle_atom_site_label_3
_geom_angle
_geom_angle_site_symmetry_1
_geom_angle_site_symmetry_3
_geom_angle_publ_flag
P2 Ag1 P1 156.65(4) . . ?
C121 P1 C111 105.0(2) . . ?
C121 P1 C131 104.6(2) . . ?
C111 P1 C131 104.4(2) . . ?
C121 P1 Ag1 119.02(14) . . ?
C111 P1 Ag1 110.18(14) . . ?
C131 P1 Ag1 112.45(14) . . ?
C221 P2 C231 105.2(2) . . ?
C221 P2 C211 106.0(2) . . ?
C231 P2 C211 104.0(2) . . ?
C221 P2 Ag1 118.05(14) . . ?
C231 P2 Ag1 113.11(13) . . ?
C211 P2 Ag1 109.32(14) . . ?
C116 C111 C112 118.2(4) . . ?
C116 C111 P1 119.3(3) . . ?
C112 C111 P1 122.5(3) . . ?
C113 C112 C111 120.0(5) . . ?
C114 C113 C112 121.1(5) . . ?
C113 C114 C115 119.3(5) . . ?
C114 C115 C116 120.0(5) . . ?
C115 C116 C111 121.3(5) . . ?
C126 C121 C122 119.3(4) . . ?
C126 C121 P1 118.1(3) . . ?
C122 C121 P1 122.6(3) . . ?
C123 C122 C121 119.1(5) . . ?
C124 C123 C122 121.6(5) . . ?
C123 C124 C125 120.1(5) . . ?
C124 C125 C126 119.9(5) . . ?
C125 C126 C121 120.0(5) . . ?
C136 C131 C132 119.4(4) . . ?
C136 C131 P1 117.6(3) . . ?
C132 C131 P1 123.0(3) . . ?
C133 C132 C131 120.1(4) . . ?
C134 C133 C132 120.2(4) . . ?
C133 C134 C135 120.2(5) . . ?
C136 C135 C134 119.9(5) . . ?
C135 C136 C131 120.1(4) . . ?
C212 C211 C216 118.4(4) . . ?
C212 C211 P2 123.6(4) . . ?
C216 C211 P2 117.9(3) . . ?
C213 C212 C211 119.6(5) . . ?
C214 C213 C212 121.7(6) . . ?
C213 C214 C215 119.0(5) . . ?
C214 C215 C216 120.1(5) . . ?
C215 C216 C211 121.0(5) . . ?
C222 C221 C226 119.0(4) . . ?
C222 C221 P2 119.7(3) . . ?
C226 C221 P2 121.3(3) . . ?
C223 C222 C221 120.1(5) . . ?
C224 C223 C222 120.4(5) . . ?
C223 C224 C225 120.5(5) . . ?
C226 C225 C224 119.8(5) . . ?
C225 C226 C221 120.2(5) . . ?
C236 C231 C232 118.7(4) . . ?
C236 C231 P2 117.9(3) . . ?
C232 C231 P2 123.5(3) . . ?
C233 C232 C231 119.7(4) . . ?
C234 C233 C232 120.4(4) . . ?
C235 C234 C233 120.5(4) . . ?
C234 C235 C236 119.4(4) . . ?
C235 C236 C231 121.4(4) . . ?
F2A B1 F4A 112.7(11) . . ?
F3 B1 F4 108.9(16) . . ?
F2A B1 F3A 112.2(11) . . ?
F4A B1 F3A 107.7(12) . . ?
F2A B1 F1 115.0(7) . . ?
F2B B1 F1 104.3(22) . . ?
F3 B1 F1 114.7(10) . . ?
F4A B1 F1 107.3(8) . . ?
F4 B1 F1 115.0(14) . . ?
F3A B1 F1 101.0(7) . . ?
F3 B1 F2 106.7(15) . . ?
F4 B1 F2 106.0(14) . . ?
F1 B1 F2 104.7(10) . . ?
F2B B1 F4B 113.4(33) . . ?
F1 B1 F4B 114.0(22) . . ?
F2B B1 F3B 106.2(29) . . ?
F1 B1 F3B 111.6(18) . . ?
F4B B1 F3B 107.3(34) . . ?

loop_
_geom_bond_atom_site_label_1
_geom_bond_atom_site_label_2
_geom_bond_distance
_geom_bond_site_symmetry_2
_geom_bond_publ_flag
Ag1 P2 2.4177(12) . ?
Ag1 P1 2.4219(13) . ?
P1 C121 1.810(4) . ?
P1 C111 1.822(4) . ?
P1 C131 1.824(4) . ?
P2 C221 1.810(4) . ?
P2 C231 1.814(4) . ?
P2 C211 1.822(4) . ?
C111 C116 1.386(6) . ?
C111 C112 1.397(6) . ?
C112 C113 1.380(7) . ?
C113 C114 1.374(8) . ?
C114 C115 1.380(8) . ?
C115 C116 1.380(7) . ?
C121 C126 1.398(6) . ?
C121 C122 1.399(6) . ?
C122 C123 1.387(7) . ?
C123 C124 1.356(9) . ?
C124 C125 1.384(8) . ?
C125 C126 1.387(7) . ?
C131 C136 1.389(6) . ?
C131 C132 1.390(6) . ?
C132 C133 1.385(7) . ?
C133 C134 1.367(7) . ?
C134 C135 1.389(7) . ?
C135 C136 1.380(7) . ?
C211 C212 1.383(6) . ?
C211 C216 1.389(6) . ?
C212 C213 1.382(7) . ?
C213 C214 1.367(9) . ?
C214 C215 1.369(8) . ?
C215 C216 1.381(6) . ?
C221 C222 1.388(6) . ?
C221 C226 1.403(6) . ?
C222 C223 1.381(7) . ?
C223 C224 1.364(8) . ?
C224 C225 1.384(8) . ?
C225 C226 1.376(7) . ?
C231 C236 1.389(6) . ?
C231 C232 1.401(5) . ?
C232 C233 1.395(6) . ?
C233 C234 1.380(7) . ?
C234 C235 1.378(6) . ?
C235 C236 1.387(6) . ?
B1 F2A 1.316(12) . ?
B1 F2B 1.32(3) . ?
B1 F3 1.35(2) . ?
B1 F4A 1.367(14) . ?
B1 F4 1.37(3) . ?
B1 F3A 1.39(2) . ?
B1 F1 1.393(6) . ?
B1 F2 1.40(2) . ?
B1 F4B 1.42(5) . ?
B1 F3B 1.42(4) . ?
